data_4061157
_journal_name_full Organometallics
_journal_paper_doi 10.1021/om0495675
_journal_year 2004
_chemical_formula_sum 'C54 H64 Cl2 O Si4 Zr'
_chemical_formula_weight 1003.53
_space_group_IT_number 2
_symmetry_cell_setting triclinic
_symmetry_space_group_name_Hall '-P 1'
_symmetry_space_group_name_H-M 'P -1'
_cell_angle_alpha 91.8080(10)
_cell_angle_beta 95.3770(10)
_cell_angle_gamma 96.6950(10)
_cell_formula_units_Z 2
_cell_length_a 11.5765(6)
_cell_length_b 14.5860(8)
_cell_length_c 15.4520(8)
_cell_measurement_temperature 173(2)
_cell_volume 2577.6(2)
_diffrn_ambient_temperature 173(2)
_exptl_crystal_density_diffrn 1.293
_cod_depositor_comments
;
The following automatic conversions were performed:
'_symmetry_cell_setting' value 'Triclinic' changed to 'triclinic'
according to '/home/saulius/struct/CIF-dictionaries/cif_core.dic'
dictionary named 'cif_core.dic' version 2.4.1 from 2010-06-29.

Automatic conversion script
Id: cif_fix_enum 1527 2010-12-29 10:47:43Z saulius 
;
_cod_original_formula_sum 'C50 H54 Cl2 Si4 Zr, C4 H10 O'
_cod_database_code 4061157

loop_
_symmetry_equiv_pos_as_xyz
'x, y, z'
'-x, -y, -z'

loop_
_atom_site_label
_atom_site_type_symbol
_atom_site_fract_x
_atom_site_fract_y
_atom_site_fract_z
_atom_site_U_iso_or_equiv
_atom_site_adp_type
_atom_site_occupancy
_atom_site_symmetry_multiplicity
_atom_site_calc_flag
_atom_site_refinement_flags
_atom_site_disorder_assembly
_atom_site_disorder_group
Zr1 Zr 0.202332(12) 0.882686(10) 0.315231(9) 0.01472(4) Uani 1 1 d . . .
Cl1 Cl 0.16271(4) 0.92313(3) 0.46125(2) 0.02659(9) Uani 1 1 d . . .
Cl2 Cl 0.33565(3) 1.02012(3) 0.29423(3) 0.02343(8) Uani 1 1 d . . .
Si1 Si 0.03595(4) 0.77569(3) 0.07105(3) 0.01664(8) Uani 1 1 d . . .
Si2 Si 0.04741(4) 1.10909(3) 0.28013(3) 0.01809(8) Uani 1 1 d . . .
Si3 Si 0.44108(4) 0.80613(3) 0.16589(3) 0.01780(8) Uani 1 1 d . . .
Si4 Si 0.14656(4) 0.62213(3) 0.41121(3) 0.02080(9) Uani 1 1 d . . .
C1 C 0.06347(13) 0.84314(10) 0.17785(9) 0.0168(3) Uani 1 1 d . . .
C2 C -0.00999(13) 0.82354(10) 0.24776(9) 0.0169(3) Uani 1 1 d . . .
C3 C -0.02055(13) 0.90787(10) 0.29422(9) 0.0173(3) Uani 1 1 d . . .
C4 C 0.04945(13) 0.98228(10) 0.25722(10) 0.0171(3) Uani 1 1 d . . .
C5 C 0.09351(13) 0.94122(10) 0.18451(9) 0.0165(3) Uani 1 1 d . . .
H5 H 0.1391(17) 0.9753(14) 0.1464(13) 0.020(5) Uiso 1 1 d . . .
C6 C 0.35872(13) 0.79372(10) 0.26495(10) 0.0175(3) Uani 1 1 d . . .
C7 C 0.25919(13) 0.72792(10) 0.27424(10) 0.0168(3) Uani 1 1 d . . .
H7 H 0.2165(17) 0.6959(14) 0.2270(13) 0.019(5) Uiso 1 1 d . . .
C8 C 0.23659(14) 0.71974(10) 0.36282(10) 0.0182(3) Uani 1 1 d . . .
C9 C 0.33190(14) 0.77803(11) 0.41232(10) 0.0189(3) Uani 1 1 d . . .
C10 C 0.40531(13) 0.82315(10) 0.35352(10) 0.0179(3) Uani 1 1 d . . .
C11 C -0.07811(14) 0.74048(11) 0.26741(11) 0.0212(3) Uani 1 1 d . . .
H11 H -0.0699(17) 0.6846(14) 0.2357(13) 0.021(5) Uiso 1 1 d . . .
C12 C -0.15394(15) 0.74462(13) 0.32985(11) 0.0256(3) Uani 1 1 d . . .
H12 H -0.206(2) 0.6927(15) 0.3428(14) 0.029(6) Uiso 1 1 d . . .
C13 C -0.16334(15) 0.82805(13) 0.37687(11) 0.0248(3) Uani 1 1 d . . .
H13 H -0.2168(18) 0.8273(14) 0.4190(14) 0.024(5) Uiso 1 1 d . . .
C14 C -0.09658(15) 0.90861(12) 0.36148(10) 0.0221(3) Uani 1 1 d . . .
H14 H -0.104(2) 0.9634(16) 0.3879(15) 0.033(6) Uiso 1 1 d . . .
C15 C 0.05453(17) 0.65079(12) 0.07350(12) 0.0251(3) Uani 1 1 d . . .
H15C H 0.131(2) 0.6407(18) 0.0796(17) 0.046(7) Uiso 1 1 d . . .
H15B H 0.017(2) 0.6214(16) 0.0195(16) 0.037(6) Uiso 1 1 d . . .
H15A H 0.013(2) 0.6183(18) 0.1140(17) 0.043(7) Uiso 1 1 d . . .
C16 C 0.12205(16) 0.83313(13) -0.01222(11) 0.0245(3) Uani 1 1 d . . .
H16C H 0.097(2) 0.8031(16) -0.0675(16) 0.035(6) Uiso 1 1 d . . .
H16B H 0.207(2) 0.8341(16) 0.0000(15) 0.033(6) Uiso 1 1 d . . .
H16A H 0.110(2) 0.8940(19) -0.0193(17) 0.044(7) Uiso 1 1 d . . .
C17 C -0.12100(14) 0.79028(10) 0.03637(9) 0.0181(3) Uani 1 1 d . . .
C18 C -0.20568(15) 0.71790(12) 0.00458(11) 0.0247(3) Uani 1 1 d . . .
H18 H -0.182(2) 0.6570(16) 0.0038(14) 0.031(6) Uiso 1 1 d . . .
C19 C -0.31693(16) 0.73447(14) -0.02923(13) 0.0306(4) Uani 1 1 d . . .
H19 H -0.371(2) 0.6876(19) -0.0449(18) 0.052(8) Uiso 1 1 d . . .
C20 C -0.34570(16) 0.82377(14) -0.03253(12) 0.0287(4) Uani 1 1 d . . .
H20 H -0.425(2) 0.8362(16) -0.0579(15) 0.038(6) Uiso 1 1 d . . .
C21 C -0.26439(16) 0.89668(13) 0.00058(12) 0.0275(3) Uani 1 1 d . . .
H21 H -0.2820(19) 0.9589(16) 0.0020(14) 0.030(6) Uiso 1 1 d . . .
C22 C -0.15430(15) 0.87985(12) 0.03466(11) 0.0236(3) Uani 1 1 d . . .
H22 H -0.101(2) 0.9291(16) 0.0589(15) 0.033(6) Uiso 1 1 d . . .
C23 C 0.13273(17) 1.17533(13) 0.20167(12) 0.0267(3) Uani 1 1 d . . .
H23C H 0.130(2) 1.2413(17) 0.2089(15) 0.039(6) Uiso 1 1 d . . .
H23B H 0.217(2) 1.1689(17) 0.2100(16) 0.040(7) Uiso 1 1 d . . .
H23A H 0.106(2) 1.1567(18) 0.1468(18) 0.046(7) Uiso 1 1 d . . .
C24 C 0.10359(18) 1.14893(13) 0.39330(11) 0.0270(3) Uani 1 1 d . . .
H24C H 0.097(2) 1.213(2) 0.4048(18) 0.054(8) Uiso 1 1 d . . .
H24B H 0.184(2) 1.1362(15) 0.4052(14) 0.028(5) Uiso 1 1 d . . .
H24A H 0.056(2) 1.1196(17) 0.4353(16) 0.041(7) Uiso 1 1 d . . .
C25 C -0.11096(15) 1.12851(11) 0.25899(11) 0.0228(3) Uani 1 1 d . . .
C26 C -0.19565(18) 1.06366(14) 0.21522(15) 0.0346(4) Uani 1 1 d . . .
H26 H -0.177(2) 1.0054(17) 0.1972(15) 0.036(6) Uiso 1 1 d . . .
C27 C -0.3109(2) 1.08102(18) 0.1985(2) 0.0494(6) Uani 1 1 d . . .
H27 H -0.364(3) 1.042(2) 0.169(2) 0.069(10) Uiso 1 1 d . . .
C28 C -0.3447(2) 1.16394(19) 0.22630(18) 0.0473(6) Uani 1 1 d . . .
H28 H -0.421(3) 1.179(2) 0.218(2) 0.072(10) Uiso 1 1 d . . .
C29 C -0.2622(2) 1.22981(18) 0.26977(15) 0.0424(5) Uani 1 1 d . . .
H29 H -0.280(3) 1.289(2) 0.289(2) 0.068(9) Uiso 1 1 d . . .
C30 C -0.14685(19) 1.21264(14) 0.28540(12) 0.0317(4) Uani 1 1 d . . .
H30 H -0.088(2) 1.2599(18) 0.3119(16) 0.041(7) Uiso 1 1 d . . .
C31 C 0.50627(15) 0.88376(11) 0.38700(11) 0.0227(3) Uani 1 1 d . . .
H31 H 0.5538(18) 0.9140(14) 0.3495(13) 0.023(5) Uiso 1 1 d . . .
C32 C 0.53316(16) 0.89409(13) 0.47530(12) 0.0276(4) Uani 1 1 d . . .
H32 H 0.6020(19) 0.9356(15) 0.4982(14) 0.028(5) Uiso 1 1 d . . .
C33 C 0.46047(17) 0.84862(13) 0.53322(11) 0.0289(4) Uani 1 1 d . . .
H33 H 0.484(2) 0.8589(16) 0.5924(16) 0.034(6) Uiso 1 1 d . . .
C34 C 0.36036(16) 0.79279(12) 0.50383(11) 0.0242(3) Uani 1 1 d . . .
H34 H 0.3110(19) 0.7636(14) 0.5421(14) 0.025(5) Uiso 1 1 d . . .
C35 C 0.59913(16) 0.80289(15) 0.20059(12) 0.0275(3) Uani 1 1 d . . .
H35B H 0.631(2) 0.8539(19) 0.2281(17) 0.042(7) Uiso 1 1 d . . .
H35B H 0.608(2) 0.7562(19) 0.2405(18) 0.051(7) Uiso 1 1 d . . .
H35A H 0.638(2) 0.7909(19) 0.1506(18) 0.050(7) Uiso 1 1 d . . .
C36 C 0.41969(17) 0.91352(12) 0.10645(12) 0.0258(3) Uani 1 1 d . . .
H36C H 0.443(2) 0.9668(17) 0.1456(15) 0.034(6) Uiso 1 1 d . . .
H36B H 0.465(2) 0.9158(18) 0.0620(18) 0.047(7) Uiso 1 1 d . . .
H36A H 0.340(2) 0.9158(18) 0.0881(17) 0.043(7) Uiso 1 1 d . . .
C37 C 0.39260(14) 0.70095(11) 0.09185(11) 0.0217(3) Uani 1 1 d . . .
C38 C 0.38638(18) 0.61245(13) 0.12512(13) 0.0306(4) Uani 1 1 d . . .
H38 H 0.399(2) 0.6048(17) 0.1829(17) 0.041(7) Uiso 1 1 d . . .
C39 C 0.3598(2) 0.53350(15) 0.07077(17) 0.0436(5) Uani 1 1 d . . .
H39 H 0.364(2) 0.473(2) 0.0988(18) 0.053(8) Uiso 1 1 d . . .
C40 C 0.3412(2) 0.54097(17) -0.01806(17) 0.0472(6) Uani 1 1 d . . .
H40 H 0.324(3) 0.489(2) -0.0587(19) 0.058(8) Uiso 1 1 d . . .
C41 C 0.34701(19) 0.62702(17) -0.05285(14) 0.0392(5) Uani 1 1 d . . .
H41 H 0.331(2) 0.6308(18) -0.1131(18) 0.046(7) Uiso 1 1 d . . .
C42 C 0.37240(15) 0.70638(13) 0.00173(11) 0.0271(3) Uani 1 1 d . . .
H42 H 0.3724(18) 0.7681(14) -0.0255(13) 0.022(5) Uiso 1 1 d . . .
C43 C 0.04651(18) 0.66271(15) 0.48760(12) 0.0299(4) Uani 1 1 d . . .
H43C H 0.013(3) 0.613(2) 0.5170(19) 0.057(8) Uiso 1 1 d . . .
H43B H 0.088(3) 0.703(2) 0.533(2) 0.059(8) Uiso 1 1 d . . .
H43A H -0.014(3) 0.695(2) 0.4585(19) 0.058(8) Uiso 1 1 d . . .
C44 C 0.25125(19) 0.55366(15) 0.47260(15) 0.0335(4) Uani 1 1 d . . .
H44 H 0.295(2) 0.5882(18) 0.5163(17) 0.044(7) Uiso 1 1 d . . .
H44B H 0.209(2) 0.5027(18) 0.5005(17) 0.045(7) Uiso 1 1 d . . .
H44A H 0.296(2) 0.5283(19) 0.4374(19) 0.050(8) Uiso 1 1 d . . .
C45 C 0.06673(15) 0.54269(11) 0.32106(11) 0.0232(3) Uani 1 1 d . . .
C46 C 0.12946(18) 0.50009(12) 0.26134(13) 0.0293(4) Uani 1 1 d . . .
H46 H 0.210(2) 0.5109(15) 0.2653(14) 0.030(6) Uiso 1 1 d . . .
C47 C 0.0730(2) 0.43953(14) 0.19488(14) 0.0374(5) Uani 1 1 d . . .
H47 H 0.117(2) 0.4123(19) 0.1519(18) 0.052(8) Uiso 1 1 d . . .
C48 C -0.0476(2) 0.42075(15) 0.18704(15) 0.0426(5) Uani 1 1 d . . .
H48 H -0.085(2) 0.3808(18) 0.1438(17) 0.045(7) Uiso 1 1 d . . .
C49 C -0.1110(2) 0.46079(15) 0.24572(15) 0.0394(5) Uani 1 1 d . . .
H49 H -0.192(2) 0.4473(16) 0.2405(15) 0.037(6) Uiso 1 1 d . . .
C50 C -0.05458(17) 0.52054(13) 0.31254(13) 0.0295(4) Uani 1 1 d . . .
H50 H -0.104(2) 0.5451(17) 0.3502(16) 0.037(6) Uiso 1 1 d . . .
O1S O 0.4795(2) 0.48285(16) 0.3374(2) 0.0854(8) Uani 1 1 d . . .
C1S C 0.4939(4) 0.4026(4) 0.2915(3) 0.1136(17) Uani 1 1 d . . .
H1SA H 0.5657 0.3784 0.3163 0.136 Uiso 1 1 calc R . .
H1SB H 0.5031 0.4164 0.2301 0.136 Uiso 1 1 calc R . .
C2S C 0.3948(4) 0.3333(3) 0.2953(4) 0.137(2) Uani 1 1 d . . .
H2SA H 0.4063 0.2777 0.2613 0.206 Uiso 1 1 calc R . .
H2SB H 0.3236 0.3573 0.2711 0.206 Uiso 1 1 calc R . .
H2SC H 0.3874 0.3178 0.3559 0.206 Uiso 1 1 calc R . .
C3S C 0.5763(3) 0.5520(3) 0.3452(2) 0.0685(9) Uani 1 1 d . . .
C4S C 0.5577(3) 0.6215(2) 0.4097(3) 0.0811(12) Uani 1 1 d . . .
H4SA H 0.6244 0.6700 0.4156 0.122 Uiso 1 1 calc R . .
H4SB H 0.5498 0.5930 0.4658 0.122 Uiso 1 1 calc R . .
H4SC H 0.4862 0.6486 0.3914 0.122 Uiso 1 1 calc R . .
H3SB H 0.660(3) 0.515(2) 0.365(2) 0.083(11) Uiso 1 1 d . . .
H3SA H 0.601(5) 0.563(4) 0.269(4) 0.16(2) Uiso 1 1 d . . .

loop_
_atom_site_aniso_label
_atom_site_aniso_U_11
_atom_site_aniso_U_22
_atom_site_aniso_U_33
_atom_site_aniso_U_23
_atom_site_aniso_U_13
_atom_site_aniso_U_12
Zr1 0.01475(7) 0.01644(7) 0.01260(6) 0.00005(4) -0.00022(5) 0.00179(5)
Cl1 0.0297(2) 0.0369(2) 0.01460(16) -0.00200(14) 0.00100(14) 0.01202(17)
Cl2 0.02018(18) 0.01893(16) 0.02958(19) 0.00075(14) -0.00122(14) -0.00130(13)
Si1 0.0180(2) 0.01721(18) 0.01421(17) -0.00033(14) -0.00066(14) 0.00223(15)
Si2 0.0210(2) 0.01753(18) 0.01573(18) -0.00082(14) 0.00144(15) 0.00290(15)
Si3 0.01614(19) 0.02081(19) 0.01652(18) 0.00258(15) 0.00133(15) 0.00224(15)
Si4 0.0208(2) 0.0226(2) 0.0191(2) 0.00562(16) 0.00256(16) 0.00135(16)
C1 0.0176(7) 0.0179(6) 0.0144(6) 0.0008(5) -0.0015(5) 0.0025(5)
C2 0.0154(7) 0.0202(6) 0.0148(6) 0.0016(5) -0.0014(5) 0.0028(5)
C3 0.0156(7) 0.0216(7) 0.0145(6) 0.0017(5) -0.0005(5) 0.0028(5)
C4 0.0157(7) 0.0188(6) 0.0167(6) 0.0010(5) 0.0002(5) 0.0027(5)
C5 0.0166(7) 0.0182(6) 0.0142(6) 0.0017(5) -0.0005(5) 0.0018(5)
C6 0.0166(7) 0.0176(6) 0.0181(6) 0.0014(5) 0.0003(5) 0.0026(5)
C7 0.0171(7) 0.0168(6) 0.0164(6) 0.0003(5) -0.0002(5) 0.0031(5)
C8 0.0187(7) 0.0192(6) 0.0167(6) 0.0020(5) 0.0006(5) 0.0024(5)
C9 0.0202(7) 0.0205(7) 0.0160(6) 0.0016(5) -0.0005(5) 0.0037(5)
C10 0.0170(7) 0.0185(6) 0.0181(6) 0.0011(5) -0.0013(5) 0.0037(5)
C11 0.0188(7) 0.0209(7) 0.0229(7) 0.0033(6) -0.0009(6) -0.0001(6)
C12 0.0189(8) 0.0315(8) 0.0257(8) 0.0101(6) 0.0011(6) -0.0017(6)
C13 0.0174(7) 0.0378(9) 0.0197(7) 0.0059(6) 0.0034(6) 0.0029(6)
C14 0.0205(8) 0.0285(8) 0.0179(7) 0.0001(6) 0.0030(6) 0.0050(6)
C15 0.0285(9) 0.0216(7) 0.0249(8) -0.0016(6) -0.0015(7) 0.0065(6)
C16 0.0205(8) 0.0324(9) 0.0204(7) 0.0019(6) 0.0027(6) 0.0012(6)
C17 0.0188(7) 0.0206(7) 0.0147(6) 0.0007(5) 0.0016(5) 0.0011(5)
C18 0.0222(8) 0.0236(8) 0.0273(8) -0.0033(6) 0.0018(6) 0.0004(6)
C19 0.0187(8) 0.0342(9) 0.0364(10) -0.0081(7) 0.0001(7) -0.0029(7)
C20 0.0190(8) 0.0419(10) 0.0250(8) 0.0006(7) 0.0002(6) 0.0051(7)
C21 0.0258(9) 0.0275(8) 0.0303(9) 0.0067(7) 0.0015(7) 0.0071(7)
C22 0.0224(8) 0.0218(7) 0.0254(8) 0.0010(6) -0.0016(6) 0.0015(6)
C23 0.0301(9) 0.0242(8) 0.0266(8) 0.0043(6) 0.0067(7) 0.0026(7)
C24 0.0313(9) 0.0288(8) 0.0202(7) -0.0054(6) -0.0010(7) 0.0062(7)
C25 0.0253(8) 0.0236(7) 0.0208(7) 0.0041(6) 0.0032(6) 0.0063(6)
C26 0.0265(9) 0.0291(9) 0.0465(11) 0.0034(8) -0.0046(8) 0.0026(7)
C27 0.0262(11) 0.0466(13) 0.0721(17) 0.0140(12) -0.0098(11) -0.0013(9)
C28 0.0258(10) 0.0606(15) 0.0606(15) 0.0254(12) 0.0089(10) 0.0166(10)
C29 0.0451(13) 0.0500(13) 0.0388(11) 0.0081(10) 0.0102(9) 0.0271(10)
C30 0.0374(10) 0.0332(9) 0.0267(8) 0.0001(7) 0.0027(7) 0.0148(8)
C31 0.0184(7) 0.0233(7) 0.0253(8) -0.0007(6) -0.0022(6) 0.0020(6)
C32 0.0220(8) 0.0298(8) 0.0287(8) -0.0052(7) -0.0071(7) 0.0027(7)
C33 0.0309(9) 0.0347(9) 0.0194(7) -0.0016(6) -0.0084(7) 0.0064(7)
C34 0.0261(8) 0.0297(8) 0.0169(7) 0.0025(6) -0.0017(6) 0.0056(6)
C35 0.0187(8) 0.0389(10) 0.0250(8) 0.0031(7) 0.0012(6) 0.0042(7)
C36 0.0282(9) 0.0254(8) 0.0242(8) 0.0055(6) 0.0034(7) 0.0028(7)
C37 0.0179(7) 0.0255(7) 0.0221(7) -0.0017(6) 0.0036(6) 0.0033(6)
C38 0.0335(10) 0.0268(8) 0.0327(9) -0.0005(7) 0.0051(8) 0.0080(7)
C39 0.0518(14) 0.0249(9) 0.0548(14) -0.0064(9) 0.0117(11) 0.0043(9)
C40 0.0467(13) 0.0419(12) 0.0502(13) -0.0230(10) 0.0123(11) -0.0061(10)
C41 0.0343(11) 0.0520(13) 0.0281(9) -0.0139(9) 0.0051(8) -0.0064(9)
C42 0.0204(8) 0.0363(9) 0.0233(8) -0.0026(7) 0.0026(6) -0.0009(7)
C43 0.0285(9) 0.0404(10) 0.0207(8) 0.0027(7) 0.0046(7) 0.0021(8)
C44 0.0288(10) 0.0330(10) 0.0384(10) 0.0167(8) -0.0020(8) 0.0021(8)
C45 0.0271(8) 0.0175(7) 0.0251(8) 0.0048(6) 0.0033(6) 0.0017(6)
C46 0.0336(10) 0.0226(8) 0.0325(9) 0.0033(7) 0.0077(7) 0.0029(7)
C47 0.0547(13) 0.0246(9) 0.0338(10) -0.0012(7) 0.0104(9) 0.0036(8)
C48 0.0555(14) 0.0287(10) 0.0396(11) -0.0070(8) -0.0015(10) -0.0047(9)
C49 0.0339(11) 0.0333(10) 0.0470(12) -0.0024(9) -0.0024(9) -0.0062(8)
C50 0.0290(9) 0.0254(8) 0.0335(9) 0.0010(7) 0.0046(7) -0.0004(7)
O1S 0.0696(15) 0.0574(13) 0.136(2) 0.0017(14) 0.0328(15) 0.0180(11)
C1S 0.092(3) 0.128(4) 0.120(4) -0.053(3) -0.017(3) 0.050(3)
C2S 0.087(3) 0.077(3) 0.234(7) -0.067(3) -0.054(4) 0.026(2)
C3S 0.0461(16) 0.080(2) 0.084(2) 0.0303(18) 0.0100(15) 0.0133(15)
C4S 0.0536(18) 0.0514(16) 0.149(4) 0.025(2) 0.052(2) 0.0113(13)

loop_
_geom_bond_atom_site_label_1
_geom_bond_atom_site_label_2
_geom_bond_distance
_geom_bond_site_symmetry_2
_geom_bond_publ_flag
Zr1 Cl1 2.4130(4) . ?
Zr1 Cl2 2.4330(4) . ?
Zr1 C7 2.5029(15) . ?
Zr1 C5 2.5057(14) . ?
Zr1 C6 2.5126(16) . ?
Zr1 C4 2.5358(15) . ?
Zr1 C1 2.5475(14) . ?
Zr1 C8 2.5734(15) . ?
Zr1 C2 2.6156(15) . ?
Zr1 C10 2.6217(15) . ?
Zr1 C3 2.6399(15) . ?
Zr1 C9 2.6621(15) . ?
Si1 C15 1.8603(17) . ?
Si1 C16 1.8614(17) . ?
Si1 C1 1.8759(15) . ?
Si1 C17 1.8837(16) . ?
Si2 C24 1.8583(18) . ?
Si2 C23 1.8587(18) . ?
Si2 C4 1.8756(16) . ?
Si2 C25 1.8875(18) . ?
Si3 C35 1.8642(18) . ?
Si3 C36 1.8700(17) . ?
Si3 C6 1.8803(16) . ?
Si3 C37 1.8830(17) . ?
Si4 C43 1.859(2) . ?
Si4 C44 1.869(2) . ?
Si4 C8 1.8813(15) . ?
Si4 C45 1.8826(18) . ?
C1 C5 1.430(2) . ?
C1 C2 1.451(2) . ?
C2 C11 1.424(2) . ?
C2 C3 1.428(2) . ?
C3 C14 1.424(2) . ?
C3 C4 1.443(2) . ?
C4 C5 1.420(2) . ?
C6 C7 1.432(2) . ?
C6 C10 1.456(2) . ?
C7 C8 1.423(2) . ?
C8 C9 1.452(2) . ?
C9 C34 1.425(2) . ?
C9 C10 1.426(2) . ?
C10 C31 1.426(2) . ?
C11 C12 1.368(2) . ?
C12 C13 1.418(3) . ?
C13 C14 1.369(2) . ?
C17 C18 1.397(2) . ?
C17 C22 1.405(2) . ?
C18 C19 1.394(3) . ?
C19 C20 1.383(3) . ?
C20 C21 1.386(3) . ?
C21 C22 1.385(2) . ?
C25 C26 1.390(3) . ?
C25 C30 1.402(3) . ?
C26 C27 1.389(3) . ?
C27 C28 1.382(4) . ?
C28 C29 1.382(4) . ?
C29 C30 1.387(3) . ?
C31 C32 1.370(2) . ?
C32 C33 1.413(3) . ?
C33 C34 1.368(3) . ?
C37 C42 1.397(2) . ?
C37 C38 1.401(2) . ?
C38 C39 1.391(3) . ?
C39 C40 1.379(4) . ?
C40 C41 1.378(4) . ?
C41 C42 1.397(3) . ?
C45 C50 1.397(3) . ?
C45 C46 1.400(3) . ?
C46 C47 1.395(3) . ?
C47 C48 1.384(3) . ?
C48 C49 1.375(4) . ?
C49 C50 1.391(3) . ?
O1S C1S 1.384(5) . ?
O1S C3S 1.411(4) . ?
C1S C2S 1.444(7) . ?
C3S C4S 1.448(5) . ?
